data_2021338
loop_
_publ_author_name
'Yuan, Juan'
'Wang, Xia'
'Zhang, Nan'
'Liu, Mei-Jiao'
'Kou, Hui-Zhong'

_publ_section_title
;
 Two new cobalt(II) rhodamine 6G hydrazone complexes: structure,
 fluorescence and magnetism
;
_journal_coeditor_code CU3135
_journal_issue 12
_journal_name_full 'Acta Crystallographica Section C'
_journal_page_first
;
;
_journal_paper_doi 10.1107/S2053229618015541
_journal_volume 74
_journal_year 2018
_chemical_formula_iupac '[Co (C32 H30 Br1 N5 O2)2] (B F4)2, C H2 Cl2, 2C H4 O'
_chemical_formula_moiety 'C64 H60 Br2 Co N10 O4 2+, 2(B F4 -), C H2 Cl2, 2(C H4 O)'
_chemical_formula_sum 'C67 H70 B2 Br2 Cl2 Co F8 N10 O6'
_chemical_formula_weight 1574.60
_chemical_name_common
;Bis(6-bromopyridine-2-carbaldehyde rhodamine 6G hydrazone)cobalt(II)
bis(tetrafluoridoborate)--dichloromethane--methanol (1/1/2)
;
_chemical_name_systematic
;Bis{<i>N</i>-[(6-bromopyridin-2-yl)methylidene]-2-[6-ethylamino-3-(ethyliminiumyl)-2,7-dimethyl-3<i>H</i>-xanthen-9-yl]benzene-1-carbohydrazonate}cobalt(II) bis(tetrafluoridoborate)--dichloromethane--methanol
(1/1/2)
;
_space_group_crystal_system triclinic
_space_group_IT_number 2
_space_group_name_Hall '-P 1'
_space_group_name_H-M_alt 'P -1'
_symmetry_space_group_name_Hall '-P 1'
_symmetry_space_group_name_H-M 'P -1'
_atom_sites_solution_hydrogens geom
_audit_creation_method
;
Olex2 1.2
(compiled 2018.05.29 svn.r3508 for OlexSys, GUI svn.r5506)
;
_cell_angle_alpha 95.8495(14)
_cell_angle_beta 107.3297(16)
_cell_angle_gamma 104.7128(16)
_cell_formula_units_Z 2
_cell_length_a 13.1820(3)
_cell_length_b 16.2426(3)
_cell_length_c 17.7898(3)
_cell_measurement_reflns_used 12867
_cell_measurement_temperature 99.98(15)
_cell_measurement_theta_max 75.9860
_cell_measurement_theta_min 4.2500
_cell_volume 3451.20(13)
_computing_cell_refinement
;
CrysAlis PRO (Rigaku OD, 2017)
;
_computing_data_collection
;
CrysAlis PRO (Rigaku OD, 2017)
;
_computing_data_reduction
;
CrysAlis PRO (Rigaku OD, 2017)
;
_computing_molecular_graphics
;
OLEX2 (Dolomanov <i>et al.</i>,  2009) and
DIAMOND (Brandenburg, 2005)
;
_computing_publication_material
;
OLEX2 (Dolomanov <i>et al.</i>,  2009)
;
_computing_structure_refinement
;
SHELXL2014 (Sheldrick, 2015b)
;
_computing_structure_solution
;
SHELXT (Sheldrick, 2015a)
;
_diffrn_ambient_temperature 99.98(15)
_diffrn_detector 'CCD plate'
_diffrn_detector_area_resol_mean 5.2137
_diffrn_measured_fraction_theta_full 1.000
_diffrn_measured_fraction_theta_max 0.999
_diffrn_measurement_device 'four-circle diffractometer'
_diffrn_measurement_device_type 'Rigaku OD SuperNova Dual source diffractometer with an AtlasS2 detector'
_diffrn_measurement_method '\w scans'
_diffrn_radiation_monochromator mirror
_diffrn_radiation_probe x-ray
_diffrn_radiation_type CuK\a
_diffrn_radiation_wavelength 1.54184
_diffrn_reflns_av_R_equivalents 0.0318
_diffrn_reflns_av_unetI/netI 0.0450
_diffrn_reflns_limit_h_max 16
_diffrn_reflns_limit_h_min -16
_diffrn_reflns_limit_k_max 19
_diffrn_reflns_limit_k_min -19
_diffrn_reflns_limit_l_max 15
_diffrn_reflns_limit_l_min -21
_diffrn_reflns_number 24331
_diffrn_reflns_theta_full 67.684
_diffrn_reflns_theta_max 69.999
_diffrn_reflns_theta_min 3.511
_diffrn_source 'micro-focus sealed X-ray tube'
_exptl_absorpt_coefficient_mu 4.704
_exptl_absorpt_correction_T_max 1.00000
_exptl_absorpt_correction_T_min 0.60726
_exptl_absorpt_correction_type multi-scan
_exptl_absorpt_process_details
;
(CrysAlis PRO; Rigaku OD, 2017)
;
_exptl_crystal_colour 'clear orange'
_exptl_crystal_density_diffrn 1.515
_exptl_crystal_description block
_exptl_crystal_F_000 1606
_exptl_crystal_size_max 0.3
_exptl_crystal_size_mid 0.2
_exptl_crystal_size_min 0.2
_refine_diff_density_max 1.429
_refine_diff_density_min -1.158
_refine_ls_extinction_method none
_refine_ls_goodness_of_fit_ref 1.027
_refine_ls_hydrogen_treatment constr
_refine_ls_matrix_type full
_refine_ls_number_parameters 923
_refine_ls_number_reflns 13070
_refine_ls_number_restraints 0
_refine_ls_restrained_S_all 1.027
_refine_ls_R_factor_all 0.0548
_refine_ls_R_factor_gt 0.0494
_refine_ls_shift/su_max 0.001
_refine_ls_shift/su_mean 0.000
_refine_ls_structure_factor_coef Fsqd
_refine_ls_weighting_details 'w=1/[\s^2^(Fo^2^)+(0.0767P)^2^+4.2094P] where P=(Fo^2^+2Fc^2^)/3'
_refine_ls_weighting_scheme calc
_refine_ls_wR_factor_gt 0.1320
_refine_ls_wR_factor_ref 0.1368
_reflns_number_gt 11725
_reflns_number_total 13070
_reflns_threshold_expression 'I > 2\s(I)'
_cod_data_source_file cu3135sup1.cif
_cod_data_source_block 2
_cod_original_cell_volume 3451.18(11)
_cod_database_code 2021338
_shelx_space_group_comment
;
The symmetry employed for this shelxl refinement is uniquely defined
by the following loop, which should always be used as a source of
symmetry information in preference to the above space-group names.
They are only intended as comments.
;

loop_
_space_group_symop_operation_xyz
'x, y, z'
'-x, -y, -z'

loop_
_atom_site_type_symbol
_atom_site_label
_atom_site_fract_x
_atom_site_fract_y
_atom_site_fract_z
_atom_site_U_iso_or_equiv
_atom_site_adp_type
_atom_site_calc_flag
_atom_site_occupancy
_atom_site_disorder_assembly
_atom_site_disorder_group
Co Co1 0.73545(4) 0.58067(3) 0.37985(3) 0.01313(11) Uani d 1 . .
Br Br1 0.48426(3) 0.45907(3) 0.40664(3) 0.03829(12) Uani d 1 . .
Br Br2 0.85935(3) 0.42392(2) 0.48070(2) 0.02339(9) Uani d 1 . .
N N1 0.6343(2) 0.44558(16) 0.33073(15) 0.0168(5) Uani d 1 . .
N N2 0.8155(2) 0.53433(16) 0.31085(15) 0.0153(5) Uani d 1 . .
N N3 0.9064(2) 0.59119(16) 0.30256(15) 0.0166(5) Uani d 1 . .
N N4 0.7953(2) 0.57032(16) 0.50743(15) 0.0161(5) Uani d 1 . .
N N5 0.6786(2) 0.66609(16) 0.43614(15) 0.0155(5) Uani d 1 . .
N N6 0.6139(2) 0.70897(16) 0.38973(15) 0.0173(5) Uani d 1 . .
N N7 1.0850(2) 0.82666(19) 0.74955(16) 0.0249(6) Uani d 1 . .
H H7 1.1424 0.8075 0.7690 0.030 Uiso calc 1 . .
N N8 0.6301(2) 1.01007(18) 0.32443(17) 0.0228(5) Uani d 1 . .
H H8 0.6047 1.0112 0.2730 0.027 Uiso calc 1 . .
N N9 0.2679(3) 0.25194(19) 0.08203(19) 0.0338(7) Uani d 1 . .
H H9 0.2053 0.2412 0.0928 0.041 Uiso calc 1 . .
N N10 0.9315(3) 0.64350(19) 0.0824(2) 0.0318(7) Uani d 1 . .
H H10 0.9736 0.6970 0.0885 0.038 Uiso calc 1 . .
O O1 0.87392(18) 0.68391(13) 0.39508(13) 0.0191(4) Uani d 1 . .
O O2 0.62230(18) 0.61089(13) 0.28928(12) 0.0190(4) Uani d 1 . .
O O3 0.86477(17) 0.91361(14) 0.52946(12) 0.0183(4) Uani d 1 . .
O O4 0.58811(19) 0.45861(14) 0.07600(13) 0.0214(4) Uani d 1 . .
O O5 1.1013(3) 0.7886(2) 0.0707(2) 0.0549(9) Uani d 1 . .
H H5 1.0953 0.7707 0.0231 0.082 Uiso calc 1 . .
O O6 0.4953(3) 1.0432(3) 0.17580(18) 0.0603(10) Uani d 1 . .
H H6A 0.4329 1.0381 0.1810 0.090 Uiso calc 1 . .
Cl Cl1 0.36095(14) 0.76760(11) 0.46623(10) 0.0779(4) Uani d 1 . .
Cl Cl2 0.29729(11) 0.61450(8) 0.34169(10) 0.0656(4) Uani d 1 . .
B B1 1.2065(5) 0.7122(3) 0.9092(3) 0.0460(13) Uani d 1 . .
B B2 0.2630(4) 1.1135(3) 0.2669(3) 0.0324(9) Uani d 1 . .
F F1 1.1762(9) 0.6530(7) 0.9523(5) 0.094(4) Uani d 0.561(17) A 1
F F2 1.3297(7) 0.7245(9) 0.9283(4) 0.068(3) Uani d 0.561(17) A 1
F F4 1.2026(10) 0.7880(7) 0.9469(4) 0.061(3) Uani d 0.561(17) A 1
F F1A 1.1179(19) 0.6930(9) 0.9397(10) 0.134(8) Uani d 0.439(17) A 2
F F2A 1.2650(15) 0.6640(8) 0.9285(6) 0.096(8) Uani d 0.439(17) A 2
F F4A 1.2445(9) 0.7998(8) 0.9261(9) 0.072(3) Uani d 0.439(17) A 2
F F3 1.1547(3) 0.6923(2) 0.82789(14) 0.0566(8) Uani d 1 . .
F F5 0.3106(3) 1.1425(2) 0.34795(17) 0.0718(9) Uani d 1 . .
F F6 0.3382(2) 1.0840(2) 0.23837(18) 0.0538(7) Uani d 1 . .
F F7 0.24318(19) 1.18239(15) 0.23005(17) 0.0469(6) Uani d 1 . .
F F8 0.16478(19) 1.04844(14) 0.24758(16) 0.0408(5) Uani d 1 . .
C C1 0.5421(3) 0.3996(2) 0.34021(19) 0.0222(6) Uani d 1 . .
C C2 0.4842(3) 0.3137(2) 0.3045(2) 0.0273(7) Uani d 1 . .
H H2 0.4200 0.2837 0.3156 0.033 Uiso calc 1 . .
C C3 0.5238(3) 0.2738(2) 0.25222(19) 0.0245(7) Uani d 1 . .
H H3 0.4874 0.2148 0.2267 0.029 Uiso calc 1 . .
C C4 0.6172(3) 0.3204(2) 0.23702(18) 0.0204(6) Uani d 1 . .
H H4 0.6434 0.2946 0.1992 0.024 Uiso calc 1 . .
C C5 0.6718(2) 0.40552(19) 0.27804(17) 0.0165(6) Uani d 1 . .
C C6 0.7730(2) 0.45778(19) 0.26759(18) 0.0177(6) Uani d 1 . .
H H6 0.8049 0.4366 0.2313 0.021 Uiso calc 1 . .
C C7 0.9262(2) 0.66784(19) 0.34841(17) 0.0155(5) Uani d 1 . .
C C8 1.0149(2) 0.74102(19) 0.34113(17) 0.0161(6) Uani d 1 . .
C C9 1.0830(3) 0.7251(2) 0.29835(19) 0.0205(6) Uani d 1 . .
H H9A 1.0754 0.6669 0.2771 0.025 Uiso calc 1 . .
C C10 1.1619(3) 0.7923(2) 0.2861(2) 0.0242(7) Uani d 1 . .
H H10A 1.2084 0.7801 0.2574 0.029 Uiso calc 1 . .
C C11 1.1721(3) 0.8775(2) 0.3161(2) 0.0229(6) Uani d 1 . .
H H11 1.2249 0.9239 0.3072 0.027 Uiso calc 1 . .
C C12 1.1048(3) 0.8947(2) 0.35911(19) 0.0195(6) Uani d 1 . .
H H12 1.1119 0.9532 0.3790 0.023 Uiso calc 1 . .
C C13 1.0272(2) 0.82761(19) 0.37357(17) 0.0152(5) Uani d 1 . .
C C14 0.9654(2) 0.85261(18) 0.42578(18) 0.0155(6) Uani d 1 . .
C C15 0.8784(2) 0.88856(18) 0.39709(18) 0.0160(6) Uani d 1 . .
C C16 0.8314(2) 0.89565(19) 0.31525(18) 0.0181(6) Uani d 1 . .
H H16 0.8592 0.8735 0.2766 0.022 Uiso calc 1 . .
C C17 0.7485(2) 0.93274(19) 0.29041(18) 0.0185(6) Uani d 1 . .
C C18 0.7067(2) 0.96827(19) 0.34835(19) 0.0190(6) Uani d 1 . .
C C19 0.7476(3) 0.9589(2) 0.42864(19) 0.0195(6) Uani d 1 . .
H H19 0.7183 0.9793 0.4671 0.023 Uiso calc 1 . .
C C20 0.8302(2) 0.92008(18) 0.45077(17) 0.0161(6) Uani d 1 . .
C C21 0.9497(2) 0.87930(18) 0.55859(18) 0.0165(6) Uani d 1 . .
C C22 0.9763(3) 0.8749(2) 0.63867(19) 0.0197(6) Uani d 1 . .
H H22 0.9384 0.8965 0.6702 0.024 Uiso calc 1 . .
C C23 1.0602(3) 0.8380(2) 0.67307(18) 0.0199(6) Uani d 1 . .
C C24 1.1198(2) 0.80925(19) 0.62430(19) 0.0184(6) Uani d 1 . .
C C25 1.0904(2) 0.81530(19) 0.54580(18) 0.0176(6) Uani d 1 . .
H H25 1.1298 0.7958 0.5144 0.021 Uiso calc 1 . .
C C26 1.0028(2) 0.84963(18) 0.50824(18) 0.0162(6) Uani d 1 . .
C C27 0.6992(3) 0.9388(2) 0.20430(19) 0.0247(7) Uani d 1 . .
H H27A 0.6194 0.9074 0.1845 0.037 Uiso calc 1 . .
H H27B 0.7362 0.9131 0.1721 0.037 Uiso calc 1 . .
H H27C 0.7097 0.9998 0.2000 0.037 Uiso calc 1 . .
C C28 0.5860(3) 1.0536(2) 0.3772(2) 0.0274(7) Uani d 1 . .
H H28A 0.5623 1.1010 0.3534 0.033 Uiso calc 1 . .
H H28B 0.6460 1.0799 0.4294 0.033 Uiso calc 1 . .
C C29 0.4883(3) 0.9934(3) 0.3916(2) 0.0370(8) Uani d 1 . .
H H29A 0.4279 0.9679 0.3403 0.055 Uiso calc 1 . .
H H29B 0.4622 1.0261 0.4273 0.055 Uiso calc 1 . .
H H29C 0.5116 0.9471 0.4165 0.055 Uiso calc 1 . .
C C30 1.2107(3) 0.7709(2) 0.66154(19) 0.0237(6) Uani d 1 . .
H H30A 1.1791 0.7175 0.6785 0.036 Uiso calc 1 . .
H H30B 1.2667 0.8126 0.7083 0.036 Uiso calc 1 . .
H H30C 1.2456 0.7576 0.6222 0.036 Uiso calc 1 . .
C C31 1.0241(3) 0.8437(2) 0.8027(2) 0.0274(7) Uani d 1 . .
H H31A 1.0276 0.8029 0.8405 0.033 Uiso calc 1 . .
H H31B 0.9449 0.8327 0.7703 0.033 Uiso calc 1 . .
C C32 1.0702(3) 0.9362(3) 0.8502(2) 0.0417(10) Uani d 1 . .
H H32A 1.0659 0.9768 0.8130 0.063 Uiso calc 1 . .
H H32B 1.1481 0.9469 0.8835 0.063 Uiso calc 1 . .
H H32C 1.0264 0.9444 0.8846 0.063 Uiso calc 1 . .
C C33 0.8567(2) 0.5230(2) 0.54457(18) 0.0187(6) Uani d 1 . .
C C34 0.9168(3) 0.5409(2) 0.62615(19) 0.0227(6) Uani d 1 . .
H H34 0.9621 0.5066 0.6490 0.027 Uiso calc 1 . .
C C35 0.9084(3) 0.6107(2) 0.67284(19) 0.0248(7) Uani d 1 . .
H H35 0.9486 0.6255 0.7288 0.030 Uiso calc 1 . .
C C36 0.8404(3) 0.6590(2) 0.63714(19) 0.0219(6) Uani d 1 . .
H H36 0.8310 0.7054 0.6688 0.026 Uiso calc 1 . .
C C37 0.7867(2) 0.63832(19) 0.55459(18) 0.0176(6) Uani d 1 . .
C C38 0.7173(2) 0.68845(19) 0.51310(18) 0.0180(6) Uani d 1 . .
H H38 0.7020 0.7343 0.5410 0.022 Uiso calc 1 . .
C C39 0.5910(2) 0.67350(18) 0.31311(18) 0.0167(6) Uani d 1 . .
C C40 0.5215(2) 0.70879(19) 0.24975(18) 0.0168(6) Uani d 1 . .
C C41 0.4829(3) 0.7775(2) 0.26929(19) 0.0207(6) Uani d 1 . .
H H41 0.5020 0.8033 0.3239 0.025 Uiso calc 1 . .
C C42 0.4165(3) 0.8085(2) 0.2092(2) 0.0250(7) Uani d 1 . .
H H42 0.3900 0.8552 0.2228 0.030 Uiso calc 1 . .
C C43 0.3891(3) 0.7710(2) 0.1291(2) 0.0269(7) Uani d 1 . .
H H43 0.3439 0.7923 0.0881 0.032 Uiso calc 1 . .
C C44 0.4273(3) 0.7030(2) 0.1089(2) 0.0238(6) Uani d 1 . .
H H44 0.4081 0.6775 0.0541 0.029 Uiso calc 1 . .
C C45 0.4940(2) 0.67149(19) 0.16883(18) 0.0175(6) Uani d 1 . .
C C46 0.5309(2) 0.59787(19) 0.14141(17) 0.0176(6) Uani d 1 . .
C C47 0.6287(2) 0.61252(19) 0.12226(17) 0.0175(6) Uani d 1 . .
C C48 0.7065(3) 0.69576(19) 0.13478(17) 0.0174(6) Uani d 1 . .
H H48 0.6891 0.7454 0.1537 0.021 Uiso calc 1 . .
C C49 0.8046(3) 0.7073(2) 0.12085(18) 0.0194(6) Uani d 1 . .
C C50 0.8330(3) 0.6318(2) 0.09377(19) 0.0223(6) Uani d 1 . .
C C51 0.7569(3) 0.5487(2) 0.07965(18) 0.0220(6) Uani d 1 . .
H H51 0.7740 0.4986 0.0612 0.026 Uiso calc 1 . .
C C52 0.6584(3) 0.54092(19) 0.09271(17) 0.0192(6) Uani d 1 . .
C C53 0.4918(3) 0.4434(2) 0.09308(17) 0.0199(6) Uani d 1 . .
C C54 0.4281(3) 0.3575(2) 0.07636(18) 0.0224(6) Uani d 1 . .
H H54 0.4499 0.3138 0.0511 0.027 Uiso calc 1 . .
C C55 0.3322(3) 0.3356(2) 0.09668(19) 0.0261(7) Uani d 1 . .
C C56 0.3003(3) 0.4027(2) 0.1351(2) 0.0262(7) Uani d 1 . .
C C57 0.3634(3) 0.4871(2) 0.14754(19) 0.0224(6) Uani d 1 . .
H H57 0.3404 0.5312 0.1708 0.027 Uiso calc 1 . .
C C58 0.4612(3) 0.5114(2) 0.12723(18) 0.0193(6) Uani d 1 . .
C C59 0.8856(3) 0.7957(2) 0.13296(19) 0.0213(6) Uani d 1 . .
H H59A 0.8517 0.8404 0.1448 0.032 Uiso calc 1 . .
H H59B 0.9042 0.8021 0.0841 0.032 Uiso calc 1 . .
H H59C 0.9535 0.8021 0.1779 0.032 Uiso calc 1 . .
C C60 0.9727(4) 0.5729(3) 0.0605(3) 0.0443(10) Uani d 1 . .
H H60A 1.0280 0.5938 0.0340 0.053 Uiso calc 1 . .
H H60B 0.9102 0.5255 0.0217 0.053 Uiso calc 1 . .
C C61 1.0244(5) 0.5392(4) 0.1303(3) 0.0655(15) Uani d 1 . .
H H61A 1.0292 0.4816 0.1126 0.098 Uiso calc 1 . .
H H61B 0.9792 0.5349 0.1655 0.098 Uiso calc 1 . .
H H61C 1.0993 0.5785 0.1596 0.098 Uiso calc 1 . .
C C62 0.1995(3) 0.3777(3) 0.1602(3) 0.0380(9) Uani d 1 . .
H H62A 0.1909 0.4297 0.1876 0.057 Uiso calc 1 . .
H H62B 0.2083 0.3368 0.1966 0.057 Uiso calc 1 . .
H H62C 0.1333 0.3505 0.1126 0.057 Uiso calc 1 . .
C C63 0.2975(4) 0.1796(2) 0.0496(2) 0.0368(9) Uani d 1 . .
H H63A 0.3696 0.1777 0.0863 0.044 Uiso calc 1 . .
H H63B 0.3060 0.1873 -0.0029 0.044 Uiso calc 1 . .
C C64 0.2081(4) 0.0951(3) 0.0392(3) 0.0481(12) Uani d 1 . .
H H64A 0.1362 0.0980 0.0046 0.072 Uiso calc 1 . .
H H64B 0.2032 0.0858 0.0917 0.072 Uiso calc 1 . .
H H64C 0.2271 0.0470 0.0146 0.072 Uiso calc 1 . .
C C65 1.1436(4) 0.8792(3) 0.0891(3) 0.0434(10) Uani d 1 . .
H H65A 1.1092 0.9032 0.0431 0.065 Uiso calc 1 . .
H H65B 1.2244 0.8965 0.1013 0.065 Uiso calc 1 . .
H H65C 1.1266 0.9014 0.1358 0.065 Uiso calc 1 . .
C C66 0.4824(7) 1.0272(5) 0.0938(3) 0.086(2) Uani d 1 . .
H H66A 0.4045 0.9954 0.0628 0.128 Uiso calc 1 . .
H H66B 0.5304 0.9927 0.0852 0.128 Uiso calc 1 . .
H H66C 0.5032 1.0825 0.0764 0.128 Uiso calc 1 . .
C C67 0.3882(5) 0.6714(4) 0.4391(4) 0.0669(16) Uani d 1 . .
H H67A 0.3794 0.6339 0.4787 0.080 Uiso calc 1 . .
H H67B 0.4662 0.6848 0.4401 0.080 Uiso calc 1 . .

loop_
_atom_site_aniso_label
_atom_site_aniso_U_11
_atom_site_aniso_U_22
_atom_site_aniso_U_33
_atom_site_aniso_U_12
_atom_site_aniso_U_13
_atom_site_aniso_U_23
Co1 0.0130(2) 0.0141(2) 0.0127(2) 0.00330(17) 0.00610(18) 0.00073(17)
Br1 0.0334(2) 0.0309(2) 0.0544(3) -0.00025(15) 0.03232(19) -0.00306(17)
Br2 0.02712(17) 0.02236(17) 0.02187(17) 0.01075(13) 0.00747(13) 0.00319(12)
N1 0.0161(11) 0.0181(12) 0.0155(11) 0.0042(9) 0.0053(9) 0.0027(9)
N2 0.0155(11) 0.0147(11) 0.0171(12) 0.0050(9) 0.0074(9) 0.0023(9)
N3 0.0168(12) 0.0156(12) 0.0195(12) 0.0040(9) 0.0100(10) 0.0025(9)
N4 0.0159(11) 0.0167(12) 0.0156(12) 0.0022(9) 0.0077(9) 0.0018(9)
N5 0.0145(11) 0.0155(11) 0.0158(12) 0.0019(9) 0.0069(9) 0.0012(9)
N6 0.0173(12) 0.0176(12) 0.0178(12) 0.0063(10) 0.0069(10) 0.0012(9)
N7 0.0278(14) 0.0327(15) 0.0182(13) 0.0161(12) 0.0072(11) 0.0054(11)
N8 0.0218(13) 0.0271(14) 0.0214(13) 0.0122(11) 0.0061(11) 0.0038(11)
N9 0.0386(17) 0.0199(14) 0.0343(16) -0.0003(12) 0.0070(14) 0.0066(12)
N10 0.0347(16) 0.0235(14) 0.0468(18) 0.0105(12) 0.0280(15) 0.0011(13)
O1 0.0197(10) 0.0170(10) 0.0214(10) 0.0009(8) 0.0134(9) -0.0010(8)
O2 0.0222(10) 0.0182(10) 0.0164(10) 0.0081(8) 0.0056(8) -0.0001(8)
O3 0.0194(10) 0.0208(10) 0.0166(10) 0.0093(8) 0.0069(8) 0.0008(8)
O4 0.0282(11) 0.0158(10) 0.0185(10) 0.0068(9) 0.0070(9) -0.0018(8)
O5 0.064(2) 0.0357(16) 0.076(2) 0.0028(15) 0.052(2) 0.0028(15)
O6 0.079(2) 0.101(3) 0.0319(15) 0.071(2) 0.0235(16) 0.0196(17)
Cl1 0.0729(9) 0.0761(10) 0.0783(10) 0.0187(8) 0.0261(8) -0.0058(8)
Cl2 0.0511(7) 0.0456(6) 0.1033(11) 0.0112(5) 0.0362(7) 0.0061(6)
B1 0.086(4) 0.047(3) 0.026(2) 0.045(3) 0.026(2) 0.0115(19)
B2 0.0269(19) 0.030(2) 0.041(2) 0.0049(16) 0.0136(17) 0.0124(17)
F1 0.116(8) 0.093(7) 0.046(4) 0.001(6) 0.006(4) 0.037(4)
F2 0.070(4) 0.139(9) 0.031(3) 0.072(5) 0.028(3) 0.028(4)
F4 0.086(6) 0.068(5) 0.030(3) 0.057(5) 0.000(3) -0.013(3)
F1A 0.228(18) 0.097(9) 0.122(11) 0.021(10) 0.147(13) 0.015(8)
F2A 0.147(14) 0.076(9) 0.043(4) 0.090(10) -0.040(6) -0.019(5)
F4A 0.057(6) 0.055(5) 0.081(8) 0.004(4) 0.006(5) 0.002(5)
F3 0.088(2) 0.0722(18) 0.0287(12) 0.0606(17) 0.0164(13) 0.0105(12)
F5 0.088(2) 0.078(2) 0.0362(15) 0.0192(18) 0.0089(15) 0.0032(14)
F6 0.0363(13) 0.0726(18) 0.0706(18) 0.0267(13) 0.0294(13) 0.0306(15)
F7 0.0320(12) 0.0351(12) 0.0702(17) 0.0040(9) 0.0116(11) 0.0276(12)
F8 0.0319(11) 0.0240(10) 0.0717(16) 0.0064(9) 0.0245(11) 0.0154(10)
C1 0.0210(15) 0.0239(16) 0.0219(15) 0.0058(12) 0.0085(12) 0.0040(12)
C2 0.0209(15) 0.0247(17) 0.0316(18) -0.0011(13) 0.0090(13) 0.0046(13)
C3 0.0241(16) 0.0166(14) 0.0227(15) -0.0007(12) 0.0004(13) 0.0007(12)
C4 0.0257(15) 0.0188(14) 0.0171(14) 0.0088(12) 0.0058(12) 0.0038(11)
C5 0.0184(14) 0.0170(14) 0.0157(13) 0.0071(11) 0.0061(11) 0.0039(11)
C6 0.0199(14) 0.0167(14) 0.0195(14) 0.0070(11) 0.0100(12) 0.0025(11)
C7 0.0152(13) 0.0182(14) 0.0143(13) 0.0052(11) 0.0063(11) 0.0036(11)
C8 0.0144(13) 0.0171(14) 0.0177(14) 0.0046(11) 0.0069(11) 0.0034(11)
C9 0.0195(14) 0.0205(15) 0.0254(16) 0.0076(12) 0.0119(12) 0.0048(12)
C10 0.0223(15) 0.0272(16) 0.0317(17) 0.0091(13) 0.0190(14) 0.0083(13)
C11 0.0194(14) 0.0232(16) 0.0300(16) 0.0036(12) 0.0145(13) 0.0098(13)
C12 0.0187(14) 0.0161(14) 0.0241(15) 0.0049(11) 0.0078(12) 0.0039(11)
C13 0.0137(13) 0.0175(14) 0.0150(13) 0.0055(11) 0.0049(11) 0.0027(11)
C14 0.0140(13) 0.0108(13) 0.0198(14) 0.0001(10) 0.0067(11) 0.0003(10)
C15 0.0149(13) 0.0137(13) 0.0188(14) 0.0029(10) 0.0064(11) 0.0012(11)
C16 0.0176(14) 0.0185(14) 0.0193(14) 0.0043(11) 0.0088(11) 0.0044(11)
C17 0.0175(14) 0.0179(14) 0.0198(15) 0.0038(11) 0.0072(12) 0.0036(11)
C18 0.0163(13) 0.0160(14) 0.0229(15) 0.0042(11) 0.0058(12) 0.0007(11)
C19 0.0180(14) 0.0187(14) 0.0219(15) 0.0066(11) 0.0074(12) -0.0011(11)
C20 0.0155(13) 0.0124(13) 0.0166(13) 0.0015(10) 0.0039(11) -0.0015(10)
C21 0.0153(13) 0.0137(13) 0.0193(14) 0.0042(11) 0.0055(11) -0.0001(11)
C22 0.0205(14) 0.0194(14) 0.0199(15) 0.0075(12) 0.0079(12) -0.0002(11)
C23 0.0215(14) 0.0180(14) 0.0187(14) 0.0056(12) 0.0052(12) 0.0018(11)
C24 0.0174(14) 0.0143(13) 0.0220(15) 0.0040(11) 0.0060(12) 0.0007(11)
C25 0.0141(13) 0.0162(14) 0.0223(15) 0.0037(11) 0.0073(11) 0.0011(11)
C26 0.0150(13) 0.0144(13) 0.0180(14) 0.0031(11) 0.0059(11) 0.0005(11)
C27 0.0243(15) 0.0320(17) 0.0217(16) 0.0133(13) 0.0088(13) 0.0072(13)
C28 0.0262(16) 0.0301(17) 0.0290(17) 0.0167(14) 0.0082(14) 0.0013(14)
C29 0.0328(19) 0.045(2) 0.037(2) 0.0147(17) 0.0166(16) 0.0016(17)
C30 0.0236(15) 0.0255(16) 0.0215(15) 0.0093(13) 0.0056(12) 0.0038(12)
C31 0.0282(17) 0.0348(19) 0.0212(16) 0.0125(14) 0.0089(13) 0.0048(13)
C32 0.032(2) 0.052(3) 0.032(2) 0.0077(18) 0.0090(16) -0.0129(18)
C33 0.0149(13) 0.0217(15) 0.0186(14) 0.0021(11) 0.0070(11) 0.0048(11)
C34 0.0196(14) 0.0284(16) 0.0188(15) 0.0062(12) 0.0053(12) 0.0048(12)
C35 0.0227(15) 0.0307(17) 0.0165(14) 0.0030(13) 0.0050(12) 0.0015(12)
C36 0.0218(15) 0.0229(15) 0.0184(15) 0.0028(12) 0.0076(12) -0.0005(12)
C37 0.0155(13) 0.0189(14) 0.0168(14) 0.0012(11) 0.0073(11) 0.0009(11)
C38 0.0181(14) 0.0194(14) 0.0164(14) 0.0031(11) 0.0092(11) -0.0005(11)
C39 0.0174(13) 0.0141(13) 0.0189(14) 0.0030(11) 0.0082(11) 0.0024(11)
C40 0.0146(13) 0.0159(13) 0.0193(14) 0.0024(11) 0.0071(11) 0.0029(11)
C41 0.0197(14) 0.0188(14) 0.0234(15) 0.0058(12) 0.0081(12) 0.0012(12)
C42 0.0226(15) 0.0213(15) 0.0332(18) 0.0114(12) 0.0090(13) 0.0034(13)
C43 0.0229(15) 0.0285(17) 0.0299(17) 0.0136(13) 0.0046(13) 0.0070(14)
C44 0.0228(15) 0.0242(16) 0.0211(15) 0.0085(13) 0.0023(12) 0.0018(12)
C45 0.0147(13) 0.0155(13) 0.0198(14) 0.0022(11) 0.0045(11) 0.0018(11)
C46 0.0195(14) 0.0189(14) 0.0119(13) 0.0062(11) 0.0012(11) 0.0025(11)
C47 0.0200(14) 0.0187(14) 0.0135(13) 0.0075(12) 0.0037(11) 0.0024(11)
C48 0.0224(14) 0.0180(14) 0.0130(13) 0.0090(12) 0.0054(11) 0.0023(11)
C49 0.0235(15) 0.0210(15) 0.0148(13) 0.0084(12) 0.0067(12) 0.0030(11)
C50 0.0277(16) 0.0234(16) 0.0204(15) 0.0101(13) 0.0126(13) 0.0034(12)
C51 0.0302(16) 0.0202(15) 0.0178(14) 0.0110(13) 0.0100(13) -0.0013(11)
C52 0.0265(15) 0.0174(14) 0.0116(13) 0.0069(12) 0.0035(12) 0.0009(11)
C53 0.0229(15) 0.0207(15) 0.0135(13) 0.0072(12) 0.0020(11) 0.0030(11)
C54 0.0304(16) 0.0157(14) 0.0157(14) 0.0071(12) 0.0007(12) 0.0004(11)
C55 0.0311(17) 0.0214(16) 0.0200(15) 0.0041(13) 0.0025(13) 0.0061(12)
C56 0.0259(16) 0.0243(16) 0.0251(16) 0.0043(13) 0.0057(13) 0.0072(13)
C57 0.0235(15) 0.0209(15) 0.0200(15) 0.0062(12) 0.0037(12) 0.0046(12)
C58 0.0236(15) 0.0170(14) 0.0149(13) 0.0057(12) 0.0038(12) 0.0020(11)
C59 0.0243(15) 0.0222(15) 0.0220(15) 0.0093(12) 0.0123(12) 0.0050(12)
C60 0.042(2) 0.036(2) 0.066(3) 0.0192(18) 0.033(2) -0.002(2)
C61 0.084(4) 0.067(3) 0.053(3) 0.045(3) 0.020(3) -0.003(3)
C62 0.038(2) 0.0278(19) 0.049(2) 0.0036(15) 0.0206(18) 0.0110(17)
C63 0.049(2) 0.0186(17) 0.0302(18) 0.0056(16) 0.0004(17) 0.0029(14)
C64 0.064(3) 0.0215(18) 0.036(2) -0.0025(18) -0.002(2) 0.0064(16)
C65 0.045(2) 0.035(2) 0.058(3) 0.0108(18) 0.028(2) 0.0163(19)
C66 0.110(5) 0.133(6) 0.049(3) 0.088(5) 0.031(3) 0.030(4)
C67 0.054(3) 0.097(5) 0.074(4) 0.037(3) 0.036(3) 0.040(3)

loop_
_atom_type_symbol
_atom_type_description
_atom_type_scat_dispersion_real
_atom_type_scat_dispersion_imag
_atom_type_scat_source
C C 0.0181 0.0091 'International Tables Vol C Tables 4.2.6.8 and 6.1.1.4'
H H 0.0000 0.0000 'International Tables Vol C Tables 4.2.6.8 and 6.1.1.4'
B B 0.0090 0.0039 'International Tables Vol C Tables 4.2.6.8 and 6.1.1.4'
Br Br -0.6763 1.2805 'International Tables Vol C Tables 4.2.6.8 and 6.1.1.4'
Cl Cl 0.3639 0.7018 'International Tables Vol C Tables 4.2.6.8 and 6.1.1.4'
Co Co -2.3653 3.6143 'International Tables Vol C Tables 4.2.6.8 and 6.1.1.4'
F F 0.0727 0.0534 'International Tables Vol C Tables 4.2.6.8 and 6.1.1.4'
N N 0.0311 0.0180 'International Tables Vol C Tables 4.2.6.8 and 6.1.1.4'
O O 0.0492 0.0322 'International Tables Vol C Tables 4.2.6.8 and 6.1.1.4'

loop_
_geom_angle_atom_site_label_1
_geom_angle_atom_site_label_2
_geom_angle_atom_site_label_3
_geom_angle
N1 Co1 N4 98.15(9)
N2 Co1 N1 75.81(10)
N2 Co1 N4 114.92(10)
N2 Co1 N5 159.69(10)
N2 Co1 O1 75.69(9)
N5 Co1 N1 121.20(10)
N5 Co1 N4 75.84(10)
N5 Co1 O1 87.12(9)
O1 Co1 N1 151.44(9)
O1 Co1 N4 92.07(9)
O2 Co1 N1 86.02(9)
O2 Co1 N2 96.67(9)
O2 Co1 N4 148.25(9)
O2 Co1 N5 75.17(9)
O2 Co1 O1 99.14(9)
C1 N1 Co1 131.1(2)
C1 N1 C5 116.5(3)
C5 N1 Co1 112.28(19)
N3 N2 Co1 118.11(18)
C6 N2 Co1 120.6(2)
C6 N2 N3 120.5(2)
C7 N3 N2 107.9(2)
C33 N4 Co1 131.2(2)
C33 N4 C37 116.9(3)
C37 N4 Co1 110.16(19)
N6 N5 Co1 118.14(18)
C38 N5 Co1 119.7(2)
C38 N5 N6 121.2(3)
C39 N6 N5 107.0(2)
C23 N7 H7 117.5
C23 N7 C31 125.0(3)
C31 N7 H7 117.5
C18 N8 H8 117.5
C18 N8 C28 124.9(3)
C28 N8 H8 117.5
C55 N9 H9 118.5
C55 N9 C63 123.0(3)
C63 N9 H9 118.5
C50 N10 H10 118.1
C50 N10 C60 123.8(3)
C60 N10 H10 118.1
C7 O1 Co1 111.58(18)
C39 O2 Co1 112.79(18)
C20 O3 C21 120.3(2)
C53 O4 C52 120.2(2)
C65 O5 H5 109.5
C66 O6 H6A 109.5
F1 B1 F2 103.6(6)
F1 B1 F4 105.1(7)
F1 B1 F3 117.8(6)
F4 B1 F2 103.8(6)
F4 B1 F3 115.6(5)
F2A B1 F1A 110.0(10)
F2A B1 F4A 124.6(10)
F2A B1 F3 108.8(5)
F4A B1 F1A 103.7(8)
F4A B1 F3 104.1(7)
F3 B1 F2 109.4(4)
F3 B1 F1A 103.7(10)
F5 B2 F6 108.7(4)
F5 B2 F7 109.3(4)
F5 B2 F8 111.6(4)
F7 B2 F6 107.7(3)
F8 B2 F6 110.1(3)
F8 B2 F7 109.3(3)
N1 C1 Br1 116.0(2)
N1 C1 C2 125.7(3)
C2 C1 Br1 118.3(2)
C1 C2 H2 121.5
C3 C2 C1 117.1(3)
C3 C2 H2 121.5
C2 C3 H3 120.2
C2 C3 C4 119.5(3)
C4 C3 H3 120.2
C3 C4 H4 120.5
C3 C4 C5 119.0(3)
C5 C4 H4 120.5
N1 C5 C4 122.1(3)
N1 C5 C6 115.6(3)
C4 C5 C6 122.3(3)
N2 C6 C5 115.3(3)
N2 C6 H6 122.4
C5 C6 H6 122.4
N3 C7 C8 116.1(3)
O1 C7 N3 126.0(3)
O1 C7 C8 117.9(3)
C9 C8 C7 120.0(3)
C9 C8 C13 119.2(3)
C13 C8 C7 120.7(3)
C8 C9 H9A 119.3
C10 C9 C8 121.5(3)
C10 C9 H9A 119.3
C9 C10 H10A 120.3
C9 C10 C11 119.4(3)
C11 C10 H10A 120.3
C10 C11 H11 120.0
C10 C11 C12 120.0(3)
C12 C11 H11 120.0
C11 C12 H12 119.4
C11 C12 C13 121.1(3)
C13 C12 H12 119.4
C8 C13 C14 124.2(3)
C12 C13 C8 118.8(3)
C12 C13 C14 117.0(3)
C15 C14 C13 121.5(3)
C15 C14 C26 118.4(3)
C26 C14 C13 119.7(3)
C14 C15 C16 124.8(3)
C14 C15 C20 119.7(3)
C20 C15 C16 115.5(3)
C15 C16 H16 118.6
C17 C16 C15 122.8(3)
C17 C16 H16 118.6
C16 C17 C18 119.4(3)
C16 C17 C27 122.2(3)
C18 C17 C27 118.4(3)
N8 C18 C17 119.2(3)
N8 C18 C19 121.7(3)
C19 C18 C17 119.1(3)
C18 C19 H19 120.3
C20 C19 C18 119.3(3)
C20 C19 H19 120.3
O3 C20 C15 120.9(3)
O3 C20 C19 115.5(3)
C19 C20 C15 123.7(3)
O3 C21 C22 115.1(3)
O3 C21 C26 121.0(3)
C22 C21 C26 123.9(3)
C21 C22 H22 120.5
C21 C22 C23 119.0(3)
C23 C22 H22 120.5
N7 C23 C22 121.8(3)
N7 C23 C24 119.1(3)
C22 C23 C24 119.1(3)
C23 C24 C30 119.0(3)
C25 C24 C23 119.5(3)
C25 C24 C30 121.5(3)
C24 C25 H25 118.6
C24 C25 C26 122.8(3)
C26 C25 H25 118.6
C14 C26 C25 124.6(3)
C21 C26 C14 119.7(3)
C21 C26 C25 115.7(3)
C17 C27 H27A 109.5
C17 C27 H27B 109.5
C17 C27 H27C 109.5
H27A C27 H27B 109.5
H27A C27 H27C 109.5
H27B C27 H27C 109.5
N8 C28 H28A 109.0
N8 C28 H28B 109.0
N8 C28 C29 113.1(3)
H28A C28 H28B 107.8
C29 C28 H28A 109.0
C29 C28 H28B 109.0
C28 C29 H29A 109.5
C28 C29 H29B 109.5
C28 C29 H29C 109.5
H29A C29 H29B 109.5
H29A C29 H29C 109.5
H29B C29 H29C 109.5
C24 C30 H30A 109.5
C24 C30 H30B 109.5
C24 C30 H30C 109.5
H30A C30 H30B 109.5
H30A C30 H30C 109.5
H30B C30 H30C 109.5
N7 C31 H31A 109.1
N7 C31 H31B 109.1
N7 C31 C32 112.6(3)
H31A C31 H31B 107.8
C32 C31 H31A 109.1
C32 C31 H31B 109.1
C31 C32 H32A 109.5
C31 C32 H32B 109.5
C31 C32 H32C 109.5
H32A C32 H32B 109.5
H32A C32 H32C 109.5
H32B C32 H32C 109.5
N4 C33 Br2 116.9(2)
N4 C33 C34 124.8(3)
C34 C33 Br2 118.3(2)
C33 C34 H34 121.3
C35 C34 C33 117.5(3)
C35 C34 H34 121.3
C34 C35 H35 120.2
C34 C35 C36 119.5(3)
C36 C35 H35 120.2
C35 C36 H36 120.5
C37 C36 C35 119.0(3)
C37 C36 H36 120.5
N4 C37 C36 122.2(3)
N4 C37 C38 116.1(3)
C36 C37 C38 121.7(3)
N5 C38 C37 115.3(3)
N5 C38 H38 122.4
C37 C38 H38 122.4
N6 C39 C40 117.9(3)
O2 C39 N6 125.5(3)
O2 C39 C40 116.6(3)
C41 C40 C39 121.3(3)
C41 C40 C45 119.5(3)
C45 C40 C39 119.1(3)
C40 C41 H41 119.8
C40 C41 C42 120.4(3)
C42 C41 H41 119.8
C41 C42 H42 120.1
C43 C42 C41 119.8(3)
C43 C42 H42 120.1
C42 C43 H43 119.8
C44 C43 C42 120.3(3)
C44 C43 H43 119.8
C43 C44 H44 119.9
C43 C44 C45 120.2(3)
C45 C44 H44 119.9
C40 C45 C46 123.9(3)
C44 C45 C40 119.7(3)
C44 C45 C46 116.4(3)
C47 C46 C45 121.1(3)
C47 C46 C58 118.8(3)
C58 C46 C45 119.9(3)
C46 C47 C48 124.3(3)
C46 C47 C52 119.5(3)
C52 C47 C48 116.0(3)
C47 C48 H48 118.5
C49 C48 C47 122.9(3)
C49 C48 H48 118.5
C48 C49 C50 118.9(3)
C48 C49 C59 122.6(3)
C50 C49 C59 118.6(3)
N10 C50 C49 118.6(3)
N10 C50 C51 121.9(3)
C51 C50 C49 119.5(3)
C50 C51 H51 120.4
C52 C51 C50 119.2(3)
C52 C51 H51 120.4
O4 C52 C47 120.8(3)
C51 C52 O4 115.8(3)
C51 C52 C47 123.4(3)
O4 C53 C54 115.8(3)
O4 C53 C58 121.5(3)
C54 C53 C58 122.8(3)
C53 C54 H54 120.2
C53 C54 C55 119.5(3)
C55 C54 H54 120.2
N9 C55 C54 121.4(3)
N9 C55 C56 118.9(3)
C54 C55 C56 119.6(3)
C55 C56 C62 119.1(3)
C57 C56 C55 118.8(3)
C57 C56 C62 122.1(3)
C56 C57 H57 118.6
C56 C57 C58 122.8(3)
C58 C57 H57 118.6
C53 C58 C46 119.0(3)
C53 C58 C57 116.4(3)
C57 C58 C46 124.6(3)
C49 C59 H59A 109.5
C49 C59 H59B 109.5
C49 C59 H59C 109.5
H59A C59 H59B 109.5
H59A C59 H59C 109.5
H59B C59 H59C 109.5
N10 C60 H60A 109.2
N10 C60 H60B 109.2
N10 C60 C61 111.9(4)
H60A C60 H60B 107.9
C61 C60 H60A 109.2
C61 C60 H60B 109.2
C60 C61 H61A 109.5
C60 C61 H61B 109.5
C60 C61 H61C 109.5
H61A C61 H61B 109.5
H61A C61 H61C 109.5
H61B C61 H61C 109.5
C56 C62 H62A 109.5
C56 C62 H62B 109.5
C56 C62 H62C 109.5
H62A C62 H62B 109.5
H62A C62 H62C 109.5
H62B C62 H62C 109.5
N9 C63 H63A 109.6
N9 C63 H63B 109.6
N9 C63 C64 110.2(4)
H63A C63 H63B 108.1
C64 C63 H63A 109.6
C64 C63 H63B 109.6
C63 C64 H64A 109.5
C63 C64 H64B 109.5
C63 C64 H64C 109.5
H64A C64 H64B 109.5
H64A C64 H64C 109.5
H64B C64 H64C 109.5
O5 C65 H65A 109.5
O5 C65 H65B 109.5
O5 C65 H65C 109.5
H65A C65 H65B 109.5
H65A C65 H65C 109.5
H65B C65 H65C 109.5
O6 C66 H66A 109.5
O6 C66 H66B 109.5
O6 C66 H66C 109.5
H66A C66 H66B 109.5
H66A C66 H66C 109.5
H66B C66 H66C 109.5
Cl1 C67 Cl2 111.8(3)
Cl1 C67 H67A 109.3
Cl1 C67 H67B 109.3
Cl2 C67 H67A 109.3
Cl2 C67 H67B 109.3
H67A C67 H67B 107.9

loop_
_geom_bond_atom_site_label_1
_geom_bond_atom_site_label_2
_geom_bond_distance
Co1 N1 2.187(3)
Co1 N2 2.043(2)
Co1 N4 2.209(2)
Co1 N5 2.045(2)
Co1 O1 2.068(2)
Co1 O2 2.040(2)
Br1 C1 1.894(3)
Br2 C33 1.887(3)
N1 C1 1.323(4)
N1 C5 1.364(4)
N2 N3 1.371(3)
N2 C6 1.283(4)
N3 C7 1.336(4)
N4 C33 1.335(4)
N4 C37 1.367(4)
N5 N6 1.376(4)
N5 C38 1.286(4)
N6 C39 1.337(4)
N7 H7 0.8800
N7 C23 1.345(4)
N7 C31 1.458(4)
N8 H8 0.8800
N8 C18 1.347(4)
N8 C28 1.455(4)
N9 H9 0.8800
N9 C55 1.358(4)
N9 C63 1.447(5)
N10 H10 0.8800
N10 C50 1.343(4)
N10 C60 1.454(4)
O1 C7 1.273(4)
O2 C39 1.270(4)
O3 C20 1.361(4)
O3 C21 1.365(4)
O4 C52 1.364(4)
O4 C53 1.360(4)
O5 H5 0.8400
O5 C65 1.401(5)
O6 H6A 0.8400
O6 C66 1.405(6)
Cl1 C67 1.743(6)
Cl2 C67 1.779(7)
B1 F1 1.344(9)
B1 F2 1.512(9)
B1 F4 1.360(8)
B1 F1A 1.407(14)
B1 F2A 1.236(9)
B1 F4A 1.353(13)
B1 F3 1.367(5)
B2 F5 1.366(6)
B2 F6 1.401(5)
B2 F7 1.395(5)
B2 F8 1.370(5)
C1 C2 1.387(5)
C2 H2 0.9500
C2 C3 1.377(5)
C3 H3 0.9500
C3 C4 1.389(5)
C4 H4 0.9500
C4 C5 1.392(4)
C5 C6 1.462(4)
C6 H6 0.9500
C7 C8 1.487(4)
C8 C9 1.393(4)
C8 C13 1.414(4)
C9 H9A 0.9500
C9 C10 1.388(4)
C10 H10A 0.9500
C10 C11 1.389(5)
C11 H11 0.9500
C11 C12 1.392(4)
C12 H12 0.9500
C12 C13 1.396(4)
C13 C14 1.494(4)
C14 C15 1.404(4)
C14 C26 1.412(4)
C15 C16 1.432(4)
C15 C20 1.416(4)
C16 H16 0.9500
C16 C17 1.361(4)
C17 C18 1.441(4)
C17 C27 1.500(4)
C18 C19 1.407(4)
C19 H19 0.9500
C19 C20 1.372(4)
C21 C22 1.376(4)
C21 C26 1.407(4)
C22 H22 0.9500
C22 C23 1.401(4)
C23 C24 1.448(4)
C24 C25 1.355(4)
C24 C30 1.501(4)
C25 H25 0.9500
C25 C26 1.426(4)
C27 H27A 0.9800
C27 H27B 0.9800
C27 H27C 0.9800
C28 H28A 0.9900
C28 H28B 0.9900
C28 C29 1.512(5)
C29 H29A 0.9800
C29 H29B 0.9800
C29 H29C 0.9800
C30 H30A 0.9800
C30 H30B 0.9800
C30 H30C 0.9800
C31 H31A 0.9900
C31 H31B 0.9900
C31 C32 1.521(5)
C32 H32A 0.9800
C32 H32B 0.9800
C32 H32C 0.9800
C33 C34 1.390(4)
C34 H34 0.9500
C34 C35 1.383(5)
C35 H35 0.9500
C35 C36 1.393(5)
C36 H36 0.9500
C36 C37 1.389(4)
C37 C38 1.463(4)
C38 H38 0.9500
C39 C40 1.491(4)
C40 C41 1.393(4)
C40 C45 1.404(4)
C41 H41 0.9500
C41 C42 1.393(5)
C42 H42 0.9500
C42 C43 1.391(5)
C43 H43 0.9500
C43 C44 1.384(5)
C44 H44 0.9500
C44 C45 1.397(4)
C45 C46 1.491(4)
C46 C47 1.399(4)
C46 C58 1.420(4)
C47 C48 1.424(4)
C47 C52 1.418(4)
C48 H48 0.9500
C48 C49 1.359(4)
C49 C50 1.447(4)
C49 C59 1.506(4)
C50 C51 1.409(5)
C51 H51 0.9500
C51 C52 1.363(5)
C53 C54 1.383(4)
C53 C58 1.409(4)
C54 H54 0.9500
C54 C55 1.387(5)
C55 C56 1.444(5)
C56 C57 1.367(5)
C56 C62 1.499(5)
C57 H57 0.9500
C57 C58 1.414(5)
C59 H59A 0.9800
C59 H59B 0.9800
C59 H59C 0.9800
C60 H60A 0.9900
C60 H60B 0.9900
C60 C61 1.458(7)
C61 H61A 0.9800
C61 H61B 0.9800
C61 H61C 0.9800
C62 H62A 0.9800
C62 H62B 0.9800
C62 H62C 0.9800
C63 H63A 0.9900
C63 H63B 0.9900
C63 C64 1.518(5)
C64 H64A 0.9800
C64 H64B 0.9800
C64 H64C 0.9800
C65 H65A 0.9800
C65 H65B 0.9800
C65 H65C 0.9800
C66 H66A 0.9800
C66 H66B 0.9800
C66 H66C 0.9800
C67 H67A 0.9900
C67 H67B 0.9900

loop_
_geom_hbond_atom_site_label_D
_geom_hbond_atom_site_label_H
_geom_hbond_atom_site_label_A
_geom_hbond_site_symmetry_A
_geom_hbond_distance_DH
_geom_hbond_distance_HA
_geom_hbond_distance_DA
_geom_hbond_angle_DHA
N7 H7 F3 . 0.88 2.25 2.903(4) 130.4
N8 H8 O6 . 0.88 2.10 2.900(4) 150.6
N10 H10 O5 . 0.88 2.07 2.882(4) 152.7
O5 H5 F4 1_554 0.84 2.22 2.897(11) 137.4
O5 H5 F1A 1_554 0.84 1.99 2.762(10) 152.5
O6 H6A F6 . 0.84 2.06 2.809(4) 148.7
C2 H2 F7 1_545 0.95 2.43 3.142(4) 132.0
C4 H4 F2 2_766 0.95 2.40 3.275(6) 152.9
C6 H6 F3 2_766 0.95 2.50 3.323(4) 145.6
C12 H12 O3 2_776 0.95 2.46 3.379(4) 161.5
C22 H22 F8 2_676 0.95 2.52 3.466(4) 179.0
C31 H31B F7 2_676 0.99 2.43 3.302(4) 147.1
C44 H44 F2 1_454 0.95 2.46 3.177(6) 132.7
C67 H67B N6 . 0.99 2.34 3.277(6) 157.8

_cod_database_fobs_code 2021338
